data_7108951
loop_
_publ_author_name
'Euna Jeong'
'Woo Ram Lee'
'Dae Won Ryu'
'Yeonga Kim'
'Won Ju Phang'
'Eui Kwan Koh'
'Chang Seop Hong'

_publ_section_title
;
 Reversible structural transformation and selective gas adsorption in a
 unique aqua-bridged Mn(II) metal-organic framework
;
_journal_name_full Chem.Commun.
_journal_page_first 2329
_journal_paper_doi 10.1039/c3cc00093a
_journal_volume 49
_journal_year 2013
_chemical_formula_sum 'C48 H50 Mn3 N2 O22 P2'
_chemical_formula_weight 1233.66
_chemical_name_systematic
;
?
;
_space_group_IT_number 15
_symmetry_cell_setting monoclinic
_symmetry_space_group_name_Hall '-C 2yc'
_symmetry_space_group_name_H-M 'C 1 2/c 1'
_atom_sites_solution_hydrogens geom
_atom_sites_solution_primary direct
_atom_sites_solution_secondary difmap
_audit_creation_method SHELXL-97
_cell_angle_alpha 90.00
_cell_angle_beta 110.11(3)
_cell_angle_gamma 90.00
_cell_formula_units_Z 8
_cell_length_a 40.229(8)
_cell_length_b 21.504(4)
_cell_length_c 15.251(3)
_cell_measurement_reflns_used 86162
_cell_measurement_temperature 100(2)
_cell_measurement_theta_max 29.591
_cell_measurement_theta_min 0.458
_cell_volume 12389(5)
_computing_cell_refinement HKL3000
_computing_data_collection 'PAL ADSC Quantum-210'
_computing_data_reduction HKL3000
_computing_molecular_graphics WingX
_computing_publication_material WingX
_computing_structure_refinement 'SHELXL-97 (Sheldrick, 1997)'
_computing_structure_solution SHELXTL
_diffrn_ambient_temperature 100(2)
_diffrn_measured_fraction_theta_full 0.974
_diffrn_measured_fraction_theta_max 0.974
_diffrn_measurement_device_type 'CCD area detector'
_diffrn_measurement_method 'phi scans'
_diffrn_radiation_monochromator 'Pt coated Si double crystal'
_diffrn_radiation_source 'bending magnet beamline'
_diffrn_radiation_type synchrotron
_diffrn_radiation_wavelength 0.80000
_diffrn_reflns_av_R_equivalents 0.0570
_diffrn_reflns_av_sigmaI/netI 0.0458
_diffrn_reflns_limit_h_max 49
_diffrn_reflns_limit_h_min -49
_diffrn_reflns_limit_k_max 25
_diffrn_reflns_limit_k_min -25
_diffrn_reflns_limit_l_max 18
_diffrn_reflns_limit_l_min -18
_diffrn_reflns_number 43489
_diffrn_reflns_theta_full 29.60
_diffrn_reflns_theta_max 29.60
_diffrn_reflns_theta_min 1.84
_exptl_absorpt_coefficient_mu 0.724
_exptl_absorpt_correction_T_max 0.9857
_exptl_absorpt_correction_T_min 0.8991
_exptl_absorpt_correction_type empirical
_exptl_absorpt_process_details HKL3000-Scalepack
_exptl_crystal_colour colorless
_exptl_crystal_density_diffrn 1.323
_exptl_crystal_density_method 'not measured'
_exptl_crystal_description plate
_exptl_crystal_F_000 5064
_exptl_crystal_size_max 0.15
_exptl_crystal_size_mid 0.10
_exptl_crystal_size_min 0.02
_platon_squeeze_details
;
The contributions of some 742 electrons were removed from the unit-cell contents, and as Z = 8 in this case,
this could/might correspond with the removal of solvent such as 2(DMF) and H2O [some 92 electrons]
per asymmetric unit.
;
_refine_diff_density_max 0.729
_refine_diff_density_min -1.281
_refine_diff_density_rms 0.113
_refine_ls_extinction_method none
_refine_ls_goodness_of_fit_ref 0.996
_refine_ls_hydrogen_treatment constr
_refine_ls_matrix_type full
_refine_ls_number_parameters 595
_refine_ls_number_reflns 11919
_refine_ls_number_restraints 0
_refine_ls_restrained_S_all 0.996
_refine_ls_R_factor_all 0.0737
_refine_ls_R_factor_gt 0.0617
_refine_ls_shift/su_max 0.001
_refine_ls_shift/su_mean 0.000
_refine_ls_structure_factor_coef Fsqd
_refine_ls_weighting_details 'calc w=1/[\s^2^(Fo^2^)+(0.1409P)^2^+0.0000P] where P=(Fo^2^+2Fc^2^)/3'
_refine_ls_weighting_scheme calc
_refine_ls_wR_factor_gt 0.1783
_refine_ls_wR_factor_ref 0.1855
_reflns_number_gt 9073
_reflns_number_total 11919
_reflns_threshold_expression >2sigma(I)
_cod_data_source_file c3cc00093a.txt
_cod_data_source_block squeezed
_cod_original_cell_volume 12389(4)
_cod_original_sg_symbol_H-M C2/c
_cod_database_code 7108951

loop_
_symmetry_equiv_pos_as_xyz
'x, y, z'
'-x, y, -z+1/2'
'x+1/2, y+1/2, z'
'-x+1/2, y+1/2, -z+1/2'
'-x, -y, -z'
'x, -y, z-1/2'
'-x+1/2, -y+1/2, -z'
'x+1/2, -y+1/2, z-1/2'

loop_
_atom_site_label
_atom_site_type_symbol
_atom_site_fract_x
_atom_site_fract_y
_atom_site_fract_z
_atom_site_U_iso_or_equiv
_atom_site_adp_type
_atom_site_occupancy
_atom_site_symmetry_multiplicity
_atom_site_calc_flag
_atom_site_refinement_flags
Mn1 Mn 0.233891(12) 0.457933(19) 0.63991(3) 0.02973(14) Uani 1 1 d .
Mn2 Mn 0.281795(12) 0.45287(2) 0.88798(3) 0.03081(14) Uani 1 1 d .
Mn3 Mn 0.466863(13) 0.07050(2) 0.98155(4) 0.04210(16) Uani 1 1 d .
O1 O 0.23551(6) 0.48374(10) 0.34738(14) 0.0372(5) Uani 1 1 d .
O2 O 0.20300(6) 0.48571(10) 0.19544(15) 0.0427(5) Uani 1 1 d .
O3 O 0.25778(5) 0.39486(10) 0.76268(12) 0.0324(5) Uani 1 1 d .
O4 O 0.27593(6) 0.47362(10) 1.18653(15) 0.0398(5) Uani 1 1 d .
O5 O 0.31321(6) 0.48844(10) 1.33250(14) 0.0389(5) Uani 1 1 d .
O6 O 0.21778(8) 0.51484(10) 0.51219(15) 0.0524(6) Uani 1 1 d .
O7 O 0.18974(6) 0.39605(9) 0.58671(13) 0.0337(5) Uani 1 1 d .
O8 O 0.23576(6) 0.09617(9) 0.42753(14) 0.0340(5) Uani 1 1 d .
O9 O 0.30204(6) 0.51117(9) 1.01209(13) 0.0346(5) Uani 1 1 d .
O10 O 0.24728(6) 0.10622(10) 1.04434(14) 0.0407(5) Uani 1 1 d .
O11 O 0.27591(6) 0.17357(10) 1.15674(14) 0.0394(5) Uani 1 1 d .
O12 O 0.32715(6) 0.39255(9) 0.94629(14) 0.0356(5) Uani 1 1 d .
O13 O 0.21320(6) 0.17519(10) 0.33088(14) 0.0401(5) Uani 1 1 d .
O14 O 0.47297(7) 0.17365(12) 0.9882(2) 0.0676(8) Uani 1 1 d .
O15 O 0.42273(6) 0.13734(10) 0.98964(17) 0.0454(5) Uani 1 1 d .
O16 O 0.02262(7) 0.44278(12) 0.5296(2) 0.0606(7) Uani 1 1 d .
O17 O 0.46891(9) 0.06444(16) 0.8394(2) 0.0820(10) Uani 1 1 d .
O18 O 0.07138(7) 0.49635(10) 0.55451(19) 0.0494(6) Uani 1 1 d .
O19 O 0.47623(7) 0.04400(14) 1.12787(19) 0.0657(8) Uani 1 1 d .
P1 P 0.34203(2) 0.33842(3) 1.00937(5) 0.03175(19) Uani 1 1 d .
P2 P 0.16956(2) 0.34706(3) 0.52107(5) 0.03026(18) Uani 1 1 d .
C1 C 0.18786(8) 0.40178(13) 0.38317(19) 0.0314(6) Uani 1 1 d .
H1 H 0.2096 0.4098 0.4322 0.038 Uiso 1 1 calc R
C2 C 0.18265(8) 0.42433(13) 0.2932(2) 0.0337(6) Uani 1 1 d .
C3 C 0.15155(9) 0.40964(16) 0.2211(2) 0.0454(8) Uani 1 1 d .
H3 H 0.1479 0.4241 0.1596 0.054 Uiso 1 1 calc R
C4 C 0.12563(10) 0.37381(18) 0.2385(2) 0.0515(9) Uani 1 1 d .
H4 H 0.1048 0.3625 0.1886 0.062 Uiso 1 1 calc R
C5 C 0.20947(8) 0.46748(14) 0.2770(2) 0.0342(6) Uani 1 1 d .
C6 C 0.30361(8) 0.46191(13) 1.2532(2) 0.0332(7) Uani 1 1 d .
C7 C 0.32819(8) 0.41436(13) 1.2380(2) 0.0326(6) Uani 1 1 d .
C8 C 0.35553(10) 0.38864(17) 1.3119(2) 0.0483(9) Uani 1 1 d .
H8 H 0.3585 0.4000 1.3743 0.058 Uiso 1 1 calc R
C9 C 0.37846(10) 0.3465(2) 1.2945(2) 0.0597(11) Uani 1 1 d .
H9A H 0.3968 0.3286 1.3454 0.072 Uiso 1 1 calc R
C10 C 0.22120(8) 0.14939(13) 0.40833(19) 0.0311(6) Uani 1 1 d .
C11 C 0.19816(8) 0.24128(13) 0.4701(2) 0.0321(6) Uani 1 1 d .
H11 H 0.1927 0.2597 0.4102 0.039 Uiso 1 1 calc R
C12 C 0.21349(8) 0.18279(13) 0.48673(19) 0.0298(6) Uani 1 1 d .
C13 C 0.22162(8) 0.15527(14) 0.5743(2) 0.0336(6) Uani 1 1 d .
H13 H 0.2320 0.1150 0.5857 0.040 Uiso 1 1 calc R
C14 C 0.21438(8) 0.18742(14) 0.6448(2) 0.0337(6) Uani 1 1 d .
H14 H 0.2200 0.1688 0.7047 0.040 Uiso 1 1 calc R
C15 C 0.19920(8) 0.24587(14) 0.6295(2) 0.0335(6) Uani 1 1 d .
H15 H 0.1946 0.2675 0.6784 0.040 Uiso 1 1 calc R
C16 C 0.26682(8) 0.15333(13) 1.0749(2) 0.0325(6) Uani 1 1 d .
C17 C 0.28104(8) 0.18618(13) 1.0075(2) 0.0312(6) Uani 1 1 d .
C18 C 0.27297(8) 0.16498(14) 0.9159(2) 0.0347(7) Uani 1 1 d .
H18 H 0.2583 0.1295 0.8952 0.042 Uiso 1 1 calc R
C19 C 0.30225(8) 0.23849(13) 1.0370(2) 0.0324(6) Uani 1 1 d .
H19 H 0.3079 0.2530 1.0992 0.039 Uiso 1 1 calc R
C20 C 0.31520(8) 0.26966(13) 0.9756(2) 0.0320(6) Uani 1 1 d .
C21 C 0.30734(9) 0.24796(14) 0.8847(2) 0.0360(7) Uani 1 1 d .
H21 H 0.3164 0.2691 0.8431 0.043 Uiso 1 1 calc R
C22 C 0.28639(8) 0.19587(14) 0.8547(2) 0.0345(7) Uani 1 1 d .
H22 H 0.2811 0.1811 0.7927 0.041 Uiso 1 1 calc R
C23 C 0.32400(8) 0.39659(13) 1.1468(2) 0.0321(6) Uani 1 1 d .
H23 H 0.3048 0.4127 1.0961 0.039 Uiso 1 1 calc R
C24 C 0.34761(8) 0.35559(14) 1.1296(2) 0.0338(6) Uani 1 1 d .
C25 C 0.37503(10) 0.32986(18) 1.2036(2) 0.0499(9) Uani 1 1 d .
H25 H 0.3911 0.3014 1.1922 0.060 Uiso 1 1 calc R
C26 C 0.38523(8) 0.31879(14) 1.0074(2) 0.0347(7) Uani 1 1 d .
C27 C 0.39668(8) 0.25836(13) 1.0026(2) 0.0336(6) Uani 1 1 d .
H27 H 0.3813 0.2245 1.0005 0.040 Uiso 1 1 calc R
C28 C 0.43083(9) 0.24694(14) 1.0010(2) 0.0364(7) Uani 1 1 d .
C29 C 0.45357(9) 0.29667(15) 1.0067(3) 0.0456(8) Uani 1 1 d .
H29 H 0.4770 0.2892 1.0079 0.055 Uiso 1 1 calc R
C30 C 0.44210(10) 0.35749(16) 1.0108(3) 0.0511(9) Uani 1 1 d .
H30 H 0.4576 0.3914 1.0135 0.061 Uiso 1 1 calc R
C31 C 0.40839(10) 0.36836(15) 1.0107(2) 0.0447(8) Uani 1 1 d .
H31 H 0.4007 0.4099 1.0130 0.054 Uiso 1 1 calc R
C32 C 0.44302(9) 0.18179(15) 0.9934(2) 0.0408(7) Uani 1 1 d .
C33 C 0.05437(9) 0.44539(15) 0.5416(2) 0.0425(8) Uani 1 1 d .
C34 C 0.07400(8) 0.38730(14) 0.5367(2) 0.0367(7) Uani 1 1 d .
C35 C 0.10856(9) 0.39080(14) 0.5377(2) 0.0376(7) Uani 1 1 d .
H35 H 0.1200 0.4300 0.5439 0.045 Uiso 1 1 calc R
C36 C 0.12655(8) 0.33666(14) 0.5297(2) 0.0339(6) Uani 1 1 d .
C37 C 0.10990(9) 0.27931(15) 0.5205(2) 0.0412(7) Uani 1 1 d .
H37 H 0.1219 0.2426 0.5139 0.049 Uiso 1 1 calc R
C38 C 0.07520(9) 0.27604(15) 0.5210(3) 0.0483(8) Uani 1 1 d .
H38 H 0.0640 0.2367 0.5169 0.058 Uiso 1 1 calc R
C39 C 0.05707(9) 0.32926(14) 0.5274(2) 0.0427(8) Uani 1 1 d .
H39 H 0.0333 0.3267 0.5257 0.051 Uiso 1 1 calc R
C40 C 0.19069(8) 0.27302(14) 0.5402(2) 0.0331(6) Uani 1 1 d .
C41 C 0.16161(8) 0.36794(13) 0.4012(2) 0.0327(6) Uani 1 1 d .
C42 C 0.13033(9) 0.35467(16) 0.3286(2) 0.0443(8) Uani 1 1 d .
H42 H 0.1121 0.3323 0.3409 0.053 Uiso 1 1 calc R

loop_
_atom_site_aniso_label
_atom_site_aniso_U_11
_atom_site_aniso_U_22
_atom_site_aniso_U_33
_atom_site_aniso_U_23
_atom_site_aniso_U_13
_atom_site_aniso_U_12
Mn1 0.0420(3) 0.0272(3) 0.0244(2) -0.00109(16) 0.01708(19) -0.00075(17)
Mn2 0.0439(3) 0.0285(3) 0.0248(2) -0.00046(16) 0.0180(2) -0.00125(18)
Mn3 0.0412(3) 0.0362(3) 0.0535(3) 0.0027(2) 0.0222(2) 0.0010(2)
O1 0.0448(12) 0.0341(12) 0.0355(11) 0.0038(9) 0.0172(10) -0.0037(9)
O2 0.0551(14) 0.0417(13) 0.0334(11) 0.0083(10) 0.0182(10) -0.0059(10)
O3 0.0461(12) 0.0316(11) 0.0229(10) -0.0010(8) 0.0160(9) -0.0010(9)
O4 0.0514(14) 0.0360(12) 0.0348(11) -0.0023(9) 0.0186(10) 0.0060(10)
O5 0.0529(13) 0.0396(13) 0.0284(10) -0.0068(9) 0.0193(10) 0.0001(10)
O6 0.0906(19) 0.0323(13) 0.0280(11) 0.0016(9) 0.0125(12) -0.0030(12)
O7 0.0425(12) 0.0323(11) 0.0297(10) -0.0026(8) 0.0166(9) -0.0056(9)
O8 0.0481(12) 0.0300(11) 0.0310(10) 0.0020(8) 0.0226(9) 0.0045(9)
O9 0.0512(13) 0.0297(11) 0.0273(10) -0.0028(8) 0.0193(9) 0.0000(9)
O10 0.0628(15) 0.0376(12) 0.0307(11) -0.0056(9) 0.0277(10) -0.0139(11)
O11 0.0593(14) 0.0367(12) 0.0279(11) -0.0023(9) 0.0223(10) -0.0090(10)
O12 0.0483(13) 0.0308(11) 0.0324(11) 0.0040(9) 0.0201(9) 0.0041(9)
O13 0.0633(15) 0.0354(12) 0.0288(11) 0.0040(9) 0.0248(10) 0.0069(10)
O14 0.0557(16) 0.0396(15) 0.120(3) 0.0132(15) 0.0460(17) 0.0120(12)
O15 0.0494(14) 0.0365(13) 0.0528(14) -0.0038(10) 0.0206(11) 0.0043(11)
O16 0.0419(14) 0.0451(15) 0.098(2) -0.0114(14) 0.0287(14) -0.0009(11)
O17 0.084(2) 0.116(3) 0.0513(17) 0.0013(17) 0.0301(16) -0.032(2)
O18 0.0516(14) 0.0330(13) 0.0686(16) -0.0025(11) 0.0273(13) 0.0012(10)
O19 0.0636(18) 0.079(2) 0.0540(17) 0.0126(14) 0.0200(14) 0.0049(14)
P1 0.0446(4) 0.0275(4) 0.0291(4) 0.0008(3) 0.0203(3) 0.0015(3)
P2 0.0386(4) 0.0295(4) 0.0280(4) -0.0007(3) 0.0183(3) -0.0015(3)
C1 0.0417(16) 0.0275(15) 0.0272(14) -0.0026(11) 0.0148(12) 0.0016(12)
C2 0.0441(17) 0.0277(16) 0.0323(15) 0.0030(12) 0.0170(13) 0.0036(12)
C3 0.053(2) 0.053(2) 0.0310(16) 0.0074(15) 0.0144(14) -0.0071(16)
C4 0.049(2) 0.067(2) 0.0360(18) 0.0054(16) 0.0120(15) -0.0127(17)
C5 0.0433(17) 0.0310(16) 0.0332(16) 0.0013(12) 0.0193(13) 0.0014(13)
C6 0.0463(18) 0.0293(16) 0.0293(15) 0.0021(12) 0.0198(13) 0.0014(12)
C7 0.0434(17) 0.0320(16) 0.0282(14) -0.0008(12) 0.0198(13) -0.0013(12)
C8 0.054(2) 0.065(2) 0.0288(16) -0.0005(15) 0.0178(15) 0.0135(17)
C9 0.056(2) 0.089(3) 0.0333(18) 0.0073(18) 0.0141(16) 0.031(2)
C10 0.0402(16) 0.0280(15) 0.0298(14) 0.0017(11) 0.0181(12) -0.0005(12)
C11 0.0373(16) 0.0335(16) 0.0293(14) 0.0000(12) 0.0161(12) -0.0022(12)
C12 0.0369(15) 0.0320(15) 0.0250(13) -0.0007(11) 0.0164(12) -0.0015(12)
C13 0.0423(17) 0.0326(16) 0.0300(15) 0.0007(12) 0.0176(13) -0.0001(12)
C14 0.0430(17) 0.0352(16) 0.0264(14) 0.0031(12) 0.0164(12) 0.0003(13)
C15 0.0439(17) 0.0320(16) 0.0294(14) -0.0012(12) 0.0188(13) -0.0024(13)
C16 0.0461(17) 0.0260(16) 0.0305(15) -0.0010(12) 0.0198(13) -0.0019(12)
C17 0.0388(16) 0.0282(15) 0.0326(15) 0.0013(12) 0.0200(12) 0.0004(12)
C18 0.0444(17) 0.0324(17) 0.0317(15) -0.0020(12) 0.0190(13) -0.0023(13)
C19 0.0398(16) 0.0315(16) 0.0299(14) -0.0004(12) 0.0173(12) 0.0032(12)
C20 0.0423(16) 0.0278(15) 0.0304(14) 0.0021(11) 0.0182(13) 0.0040(12)
C21 0.0494(18) 0.0333(17) 0.0317(15) 0.0041(12) 0.0220(14) 0.0032(13)
C22 0.0460(17) 0.0343(16) 0.0270(14) 0.0006(12) 0.0174(13) 0.0007(13)
C23 0.0425(17) 0.0280(15) 0.0279(14) 0.0004(11) 0.0147(12) 0.0003(12)
C24 0.0470(18) 0.0310(16) 0.0302(15) 0.0018(12) 0.0219(13) 0.0011(13)
C25 0.057(2) 0.062(2) 0.0356(17) 0.0065(16) 0.0215(16) 0.0217(17)
C26 0.0483(18) 0.0324(16) 0.0308(15) -0.0007(12) 0.0230(13) 0.0009(13)
C27 0.0420(17) 0.0278(16) 0.0340(15) 0.0039(12) 0.0171(13) 0.0004(12)
C28 0.0453(17) 0.0320(17) 0.0353(16) -0.0006(13) 0.0183(13) 0.0002(13)
C29 0.0432(18) 0.044(2) 0.056(2) -0.0004(16) 0.0252(16) 0.0023(15)
C30 0.050(2) 0.0375(19) 0.073(3) -0.0030(17) 0.0309(19) -0.0068(15)
C31 0.058(2) 0.0285(17) 0.054(2) -0.0011(14) 0.0273(17) -0.0008(14)
C32 0.0433(18) 0.0383(18) 0.0439(18) 0.0036(14) 0.0188(15) 0.0073(14)
C33 0.0424(19) 0.0379(19) 0.0490(19) -0.0011(15) 0.0181(15) 0.0014(14)
C34 0.0408(17) 0.0301(16) 0.0432(17) 0.0025(13) 0.0197(14) 0.0018(12)
C35 0.0472(18) 0.0289(16) 0.0389(16) -0.0008(13) 0.0176(14) -0.0023(13)
C36 0.0390(16) 0.0321(16) 0.0357(16) -0.0003(12) 0.0194(13) -0.0020(12)
C37 0.0428(18) 0.0308(17) 0.053(2) -0.0006(14) 0.0203(15) -0.0004(13)
C38 0.0471(19) 0.0314(18) 0.072(2) 0.0013(16) 0.0270(18) -0.0045(14)
C39 0.0406(18) 0.0363(18) 0.056(2) 0.0024(15) 0.0226(15) -0.0013(14)
C40 0.0392(16) 0.0340(16) 0.0301(14) -0.0033(12) 0.0169(12) -0.0041(12)
C41 0.0419(16) 0.0294(16) 0.0306(14) -0.0011(12) 0.0175(13) 0.0014(12)
C42 0.0452(19) 0.052(2) 0.0378(17) 0.0031(15) 0.0166(15) -0.0105(15)

loop_
_atom_type_symbol
_atom_type_description
_atom_type_scat_dispersion_real
_atom_type_scat_dispersion_imag
_atom_type_scat_source
C C 0.0033 0.0016 'International Tables Vol C Tables 4.2.6.8 and 6.1.1.4'
H H 0.0000 0.0000 'International Tables Vol C Tables 4.2.6.8 and 6.1.1.4'
O O 0.0106 0.0060 'International Tables Vol C Tables 4.2.6.8 and 6.1.1.4'
P P 0.1023 0.0942 'International Tables Vol C Tables 4.2.6.8 and 6.1.1.4'
Mn Mn 0.3368 0.7283 'International Tables Vol C Tables 4.2.6.8 and 6.1.1.4'
N N 0.0061 0.0033 'International Tables Vol C Tables 4.2.6.8 and 6.1.1.4'

loop_
_geom_angle_atom_site_label_1
_geom_angle_atom_site_label_2
_geom_angle_atom_site_label_3
_geom_angle
_geom_angle_site_symmetry_1
_geom_angle_site_symmetry_3
O2 Mn1 O7 89.01(9) 6_566 .
O2 Mn1 O4 88.80(9) 6_566 6_565
O7 Mn1 O4 175.34(8) . 6_565
O2 Mn1 O8 175.55(8) 6_566 7_556
O7 Mn1 O8 90.89(8) . 7_556
O4 Mn1 O8 90.97(8) 6_565 7_556
O2 Mn1 O6 90.06(9) 6_566 .
O7 Mn1 O6 93.25(9) . .
O4 Mn1 O6 82.64(9) 6_565 .
O8 Mn1 O6 85.49(9) 7_556 .
O2 Mn1 O3 98.89(8) 6_566 .
O7 Mn1 O3 90.11(8) . .
O4 Mn1 O3 94.29(8) 6_565 .
O8 Mn1 O3 85.56(7) 7_556 .
O6 Mn1 O3 170.49(9) . .
O5 Mn2 O12 89.26(8) 6_565 .
O5 Mn2 O9 84.82(8) 6_565 .
O12 Mn2 O9 88.71(8) . .
O5 Mn2 O3 97.61(8) 6_565 .
O12 Mn2 O3 94.19(8) . .
O9 Mn2 O3 176.23(8) . .
O5 Mn2 O10 175.56(8) 6_565 7_557
O12 Mn2 O10 88.30(8) . 7_557
O9 Mn2 O10 91.42(8) . 7_557
O3 Mn2 O10 86.27(8) . 7_557
O5 Mn2 O1 94.58(8) 6_565 6_566
O12 Mn2 O1 172.46(7) . 6_566
O9 Mn2 O1 85.19(8) . 6_566
O3 Mn2 O1 91.73(8) . 6_566
O10 Mn2 O1 87.44(9) 7_557 6_566
O16 Mn3 O18 124.43(10) 8_556 4_546
O16 Mn3 O17 86.49(13) 8_556 .
O18 Mn3 O17 88.28(11) 4_546 .
O16 Mn3 O19 79.86(12) 8_556 .
O18 Mn3 O19 85.73(11) 4_546 .
O17 Mn3 O19 158.35(13) . .
O16 Mn3 O14 91.80(10) 8_556 .
O18 Mn3 O14 143.76(10) 4_546 .
O17 Mn3 O14 93.60(13) . .
O19 Mn3 O14 103.48(12) . .
O16 Mn3 O15 143.22(10) 8_556 .
O18 Mn3 O15 88.84(9) 4_546 .
O17 Mn3 O15 112.18(12) . .
O19 Mn3 O15 88.50(10) . .
O14 Mn3 O15 57.03(9) . .
O16 Mn3 C32 117.98(11) 8_556 .
O18 Mn3 C32 116.75(10) 4_546 .
O17 Mn3 C32 105.16(12) . .
O19 Mn3 C32 96.10(11) . .
O14 Mn3 C32 28.52(10) . .
O15 Mn3 C32 28.52(9) . .
C5 O1 Mn2 141.11(19) . 6_565
C5 O2 Mn1 129.3(2) . 6_565
Mn2 O3 Mn1 108.38(9) . .
C6 O4 Mn1 141.3(2) . 6_566
C6 O5 Mn2 127.5(2) . 6_566
P2 O7 Mn1 152.15(13) . .
C10 O8 Mn1 131.18(17) . 7_556
C16 O10 Mn2 130.40(18) . 7_557
P1 O12 Mn2 145.47(13) . .
C32 O14 Mn3 92.8(2) . .
C32 O15 Mn3 88.65(19) . .
C33 O16 Mn3 168.0(3) . 8_455
C33 O18 Mn3 107.5(2) . 4_556
O12 P1 C20 112.78(14) . .
O12 P1 C26 110.27(13) . .
C20 P1 C26 106.88(14) . .
O12 P1 C24 112.07(13) . .
C20 P1 C24 108.16(14) . .
C26 P1 C24 106.35(15) . .
O7 P2 C40 113.82(14) . .
O7 P2 C36 110.86(13) . .
C40 P2 C36 107.14(14) . .
O7 P2 C41 111.83(13) . .
C40 P2 C41 107.28(13) . .
C36 P2 C41 105.46(15) . .
C41 C1 C2 120.6(3) . .
C3 C2 C1 119.2(3) . .
C3 C2 C5 120.7(3) . .
C1 C2 C5 120.0(3) . .
C2 C3 C4 120.3(3) . .
C42 C4 C3 119.8(3) . .
O2 C5 O1 126.1(3) . .
O2 C5 C2 116.3(3) . .
O1 C5 C2 117.5(3) . .
O4 C6 O5 125.4(3) . .
O4 C6 C7 117.7(3) . .
O5 C6 C7 117.0(3) . .
C8 C7 C23 119.3(3) . .
C8 C7 C6 121.9(3) . .
C23 C7 C6 118.8(3) . .
C9 C8 C7 119.9(3) . .
C8 C9 C25 121.0(3) . .
O13 C10 O8 124.6(3) . .
O13 C10 C12 118.8(3) . .
O8 C10 C12 116.6(2) . .
C12 C11 C40 120.4(3) . .
C11 C12 C13 120.3(3) . .
C11 C12 C10 119.0(2) . .
C13 C12 C10 120.7(3) . .
C14 C13 C12 119.2(3) . .
C15 C14 C13 121.3(3) . .
C14 C15 C40 119.1(3) . .
O11 C16 O10 125.2(3) . .
O11 C16 C17 117.8(3) . .
O10 C16 C17 117.0(2) . .
C19 C17 C18 119.5(3) . .
C19 C17 C16 119.5(2) . .
C18 C17 C16 121.0(3) . .
C22 C18 C17 120.2(3) . .
C17 C19 C20 120.2(3) . .
C19 C20 C21 120.0(3) . .
C19 C20 P1 122.0(2) . .
C21 C20 P1 118.0(2) . .
C22 C21 C20 120.4(3) . .
C21 C22 C18 119.7(3) . .
C24 C23 C7 120.4(3) . .
C23 C24 C25 120.2(3) . .
C23 C24 P1 117.9(2) . .
C25 C24 P1 121.9(2) . .
C9 C25 C24 119.0(3) . .
C27 C26 C31 119.0(3) . .
C27 C26 P1 124.1(2) . .
C31 C26 P1 117.0(2) . .
C26 C27 C28 120.6(3) . .
C29 C28 C27 119.4(3) . .
C29 C28 C32 119.8(3) . .
C27 C28 C32 120.8(3) . .
C28 C29 C30 120.2(3) . .
C31 C30 C29 120.0(3) . .
C30 C31 C26 120.8(3) . .
O15 C32 O14 121.5(3) . .
O15 C32 C28 119.5(3) . .
O14 C32 C28 119.0(3) . .
O15 C32 Mn3 62.83(17) . .
O14 C32 Mn3 58.68(18) . .
C28 C32 Mn3 177.6(2) . .
O16 C33 O18 122.7(3) . .
O16 C33 C34 119.7(3) . .
O18 C33 C34 117.6(3) . .
C35 C34 C39 119.9(3) . .
C35 C34 C33 120.0(3) . .
C39 C34 C33 120.1(3) . .
C34 C35 C36 120.0(3) . .
C37 C36 C35 120.2(3) . .
C37 C36 P2 123.2(2) . .
C35 C36 P2 116.4(2) . .
C36 C37 C38 119.4(3) . .
C39 C38 C37 120.8(3) . .
C38 C39 C34 119.6(3) . .
C11 C40 C15 119.7(3) . .
C11 C40 P2 122.2(2) . .
C15 C40 P2 118.1(2) . .
C1 C41 C42 119.5(3) . .
C1 C41 P2 116.8(2) . .
C42 C41 P2 123.6(2) . .
C4 C42 C41 120.5(3) . .

loop_
_geom_bond_atom_site_label_1
_geom_bond_atom_site_label_2
_geom_bond_distance
_geom_bond_site_symmetry_2
Mn1 O2 2.111(2) 6_566
Mn1 O7 2.143(2) .
Mn1 O4 2.169(2) 6_565
Mn1 O8 2.183(2) 7_556
Mn1 O6 2.201(2) .
Mn1 O3 2.243(2) .
Mn2 O5 2.154(2) 6_565
Mn2 O12 2.165(2) .
Mn2 O9 2.181(2) .
Mn2 O3 2.207(2) .
Mn2 O10 2.209(2) 7_557
Mn2 O1 2.217(2) 6_566
Mn3 O16 2.126(3) 8_556
Mn3 O18 2.152(2) 4_546
Mn3 O17 2.201(3) .
Mn3 O19 2.206(3) .
Mn3 O14 2.230(3) .
Mn3 O15 2.320(2) .
Mn3 C32 2.607(3) .
O1 C5 1.264(4) .
O1 Mn2 2.217(2) 6_565
O2 C5 1.244(4) .
O2 Mn1 2.111(2) 6_565
O4 C6 1.248(4) .
O4 Mn1 2.169(2) 6_566
O5 C6 1.271(4) .
O5 Mn2 2.154(2) 6_566
O7 P2 1.487(2) .
O8 C10 1.273(3) .
O8 Mn1 2.183(2) 7_556
O10 C16 1.269(4) .
O10 Mn2 2.209(2) 7_557
O11 C16 1.251(3) .
O12 P1 1.498(2) .
O13 C10 1.243(3) .
O14 C32 1.246(4) .
O15 C32 1.245(4) .
O16 C33 1.227(4) .
O16 Mn3 2.126(3) 8_455
O18 C33 1.271(4) .
O18 Mn3 2.152(2) 4_556
P1 C20 1.798(3) .
P1 C26 1.799(3) .
P1 C24 1.807(3) .
P2 C40 1.781(3) .
P2 C36 1.794(3) .
P2 C41 1.801(3) .
C1 C41 1.386(4) .
C1 C2 1.401(4) .
C2 C3 1.389(5) .
C2 C5 1.506(4) .
C3 C4 1.393(5) .
C4 C42 1.384(5) .
C6 C7 1.495(4) .
C7 C8 1.390(5) .
C7 C23 1.397(4) .
C8 C9 1.383(5) .
C9 C25 1.392(5) .
C10 C12 1.516(4) .
C11 C12 1.385(4) .
C11 C40 1.386(4) .
C12 C13 1.393(4) .
C13 C14 1.391(4) .
C14 C15 1.382(4) .
C15 C40 1.412(4) .
C16 C17 1.513(4) .
C17 C19 1.390(4) .
C17 C18 1.398(4) .
C18 C22 1.396(4) .
C19 C20 1.390(4) .
C20 C21 1.392(4) .
C21 C22 1.382(4) .
C23 C24 1.385(4) .
C24 C25 1.393(5) .
C26 C27 1.389(4) .
C26 C31 1.405(5) .
C27 C28 1.404(4) .
C28 C29 1.390(5) .
C28 C32 1.502(4) .
C29 C30 1.395(5) .
C30 C31 1.376(5) .
C33 C34 1.494(4) .
C34 C35 1.387(4) .
C34 C39 1.405(4) .
C35 C36 1.398(4) .
C36 C37 1.387(4) .
C37 C38 1.400(5) .
C38 C39 1.379(5) .
C41 C42 1.391(4) .

loop_
_platon_squeeze_void_nr
_platon_squeeze_void_average_x
_platon_squeeze_void_average_y
_platon_squeeze_void_average_z
_platon_squeeze_void_volume
_platon_squeeze_void_count_electrons
1 0.000 0.000 -0.007 2424.2 371.1
2 0.500 0.149 0.346 2424.3 371.1
